data_7114545
loop_
_publ_author_name
'Scholz, Stefan'
'Green, Jennifer C.'
'Lerner, Hans-Wolfram'
'Bolte, Michael'
'Wagner, Matthias'

_publ_section_title
;
 A novel multidecker sandwich complex from the reaction of ferrocene with
 GaCl3
;
_journal_issue 1
_journal_name_full 'Chemical Communications'
_journal_page_first 36
_journal_paper_doi 10.1039/b108515h
_journal_year 2002
_chemical_formula_sum 'C10 H10 Cl4 Fe Ga'
_chemical_formula_weight 397.55
_space_group_IT_number 62
_symmetry_cell_setting orthorhombic
_symmetry_space_group_name_Hall '-P 2ac 2n'
_symmetry_space_group_name_H-M 'P n m a'
_atom_sites_solution_hydrogens geom
_atom_sites_solution_primary direct
_atom_sites_solution_secondary difmap
_audit_creation_method SHELXL-97
_cell_angle_alpha 90.00
_cell_angle_beta 90.00
_cell_angle_gamma 90.00
_cell_formula_units_Z 4
_cell_length_a 13.7170(10)
_cell_length_b 8.6001(6)
_cell_length_c 12.014(8)
_cell_measurement_reflns_used 474
_cell_measurement_temperature 173(2)
_cell_measurement_theta_max 20.
_cell_measurement_theta_min 2.3
_cell_volume 1417.3(10)
_computing_cell_refinement 'SMART (Siemens, 1995)'
_computing_data_collection 'SMART (Siemens, 1995)'
_computing_data_reduction 'SAINT (Siemens, 1995)'
_computing_molecular_graphics 'XP in SHELXTL-Plus (Sheldrick, 1991)'
_computing_structure_refinement 'SHELXL97 (Sheldrick, 1997) '
_computing_structure_solution 'SHELXS97 (Sheldrick, 1990) '
_diffrn_ambient_temperature 173(2)
_diffrn_measured_fraction_theta_full 1.000
_diffrn_measured_fraction_theta_max 1.000
_diffrn_measurement_device_type 'Siemens CCD three-circle diffractometer'
_diffrn_measurement_method \w
_diffrn_radiation_monochromator graphite
_diffrn_radiation_source 'fine-focus sealed tube'
_diffrn_radiation_type MoK\a
_diffrn_radiation_wavelength 0.71073
_diffrn_reflns_av_R_equivalents 0.0976
_diffrn_reflns_av_sigmaI/netI 0.0493
_diffrn_reflns_limit_h_max 16
_diffrn_reflns_limit_h_min -16
_diffrn_reflns_limit_k_max 10
_diffrn_reflns_limit_k_min -10
_diffrn_reflns_limit_l_max 14
_diffrn_reflns_limit_l_min -14
_diffrn_reflns_number 12390
_diffrn_reflns_theta_full 25.02
_diffrn_reflns_theta_max 25.02
_diffrn_reflns_theta_min 2.25
_diffrn_standards_decay_% 0
_diffrn_standards_interval_time 1200
_diffrn_standards_number 123
_exptl_absorpt_coefficient_mu 3.647
_exptl_absorpt_correction_T_max 0.7118
_exptl_absorpt_correction_T_min 0.3882
_exptl_absorpt_correction_type empirical
_exptl_absorpt_process_details 'SADABS (Sheldrick, 1996)'
_exptl_crystal_colour red
_exptl_crystal_density_diffrn 1.863
_exptl_crystal_density_method 'not measured'
_exptl_crystal_description needle
_exptl_crystal_F_000 780
_exptl_crystal_size_max 0.32
_exptl_crystal_size_mid 0.12
_exptl_crystal_size_min 0.10
_refine_diff_density_max 0.415
_refine_diff_density_min -0.732
_refine_diff_density_rms 0.107
_refine_ls_extinction_method none
_refine_ls_goodness_of_fit_ref 1.023
_refine_ls_hydrogen_treatment mixed
_refine_ls_matrix_type full
_refine_ls_number_parameters 82
_refine_ls_number_reflns 1339
_refine_ls_number_restraints 0
_refine_ls_restrained_S_all 1.023
_refine_ls_R_factor_all 0.0656
_refine_ls_R_factor_gt 0.0373
_refine_ls_shift/su_max 0.001
_refine_ls_shift/su_mean 0.000
_refine_ls_structure_factor_coef Fsqd
_refine_ls_weighting_details 'calc w=1/[\s^2^(Fo^2^)+(0.0500P)^2^+0.0000P] where P=(Fo^2^+2Fc^2^)/3'
_refine_ls_weighting_scheme calc
_refine_ls_wR_factor_gt 0.0804
_refine_ls_wR_factor_ref 0.0914
_reflns_number_gt 985
_reflns_number_total 1339
_reflns_threshold_expression I>2\s(I)
_cod_data_source_file b108515h.txt
_cod_data_source_block wa73
_cod_depositor_comments
;
The following automatic conversions were performed:

'_symmetry_cell_setting' value 'Orthorhombic' changed to
'orthorhombic' according to
/usr/data/users/saulius/automatic-downloads/retrospective/RSC/lib/dictionaries/cif_core.dic
dictionary named 'cif_core.dic' version 2.4.2 from
2011-04-26.

'_exptl_absorpt_correction_type' value 'Empirical'
changed to 'empirical' according to
/usr/data/users/saulius/automatic-downloads/retrospective/RSC/lib/dictionaries/cif_core.dic
dictionary named 'cif_core.dic' version 2.4.2 from 2011-04-26.

Automatic conversion script
Id: cif_fix_values 2281 2013-09-26 08:29:07Z andrius 
;
_cod_original_sg_symbol_H-M Pnma
_cod_database_code 7114545

loop_
_symmetry_equiv_pos_as_xyz
'x, y, z'
'x+1/2, y, -z+1/2'
'x, -y+1/2, z'
'-x+1/2, y+1/2, z+1/2'
'-x, -y, -z'
'-x-1/2, -y, z-1/2'
'-x, y-1/2, -z'
'x-1/2, -y-1/2, -z-1/2'

loop_
_atom_site_label
_atom_site_type_symbol
_atom_site_fract_x
_atom_site_fract_y
_atom_site_fract_z
_atom_site_U_iso_or_equiv
_atom_site_adp_type
_atom_site_occupancy
_atom_site_symmetry_multiplicity
_atom_site_calc_flag
_atom_site_refinement_flags
Fe1 Fe 0.50704(6) 0.2500 0.75182(6) 0.0253(3) Uani 1 2 d S
C1 C 0.4781(4) 0.1680(6) 0.9095(3) 0.0500(14) Uani 1 1 d .
H1 H 0.4248 0.1025 0.9282 0.060 Uiso 1 1 calc R
C2 C 0.5703(4) 0.1202(6) 0.8772(4) 0.0549(16) Uani 1 1 d .
H2 H 0.5915 0.0154 0.8705 0.066 Uiso 1 1 calc R
C3 C 0.6260(5) 0.2500 0.8563(6) 0.058(2) Uani 1 2 d S
H3 H 0.6918 0.2500 0.8316 0.070 Uiso 1 2 calc SR
C4 C 0.4050(3) 0.1679(6) 0.6383(4) 0.0452(13) Uani 1 1 d .
H4 H 0.3510 0.1030 0.6552 0.054 Uiso 1 1 calc R
C5 C 0.4991(4) 0.1173(6) 0.6089(3) 0.0448(13) Uani 1 1 d .
H5 H 0.5200 0.0122 0.6034 0.054 Uiso 1 1 calc R
C6 C 0.5568(6) 0.2500 0.5891(5) 0.050(2) Uani 1 2 d S
H6 H 0.6232 0.2500 0.5664 0.060 Uiso 1 2 calc SR
Ga1 Ga 0.70904(5) 0.2500 0.21096(6) 0.0313(2) Uani 1 2 d S
Cl1 Cl 0.76842(14) 0.2500 0.37850(15) 0.0545(6) Uani 1 2 d S
Cl2 Cl 0.55131(13) 0.2500 0.22173(16) 0.0517(5) Uani 1 2 d S
Cl3 Cl 0.75771(9) 0.04433(17) 0.12312(13) 0.0573(4) Uani 1 1 d .

loop_
_atom_site_aniso_label
_atom_site_aniso_U_11
_atom_site_aniso_U_22
_atom_site_aniso_U_33
_atom_site_aniso_U_23
_atom_site_aniso_U_13
_atom_site_aniso_U_12
Fe1 0.0309(6) 0.0196(5) 0.0255(5) 0.000 -0.0002(4) 0.000
C1 0.064(4) 0.061(4) 0.025(3) 0.015(2) -0.002(2) -0.027(3)
C2 0.088(5) 0.034(3) 0.043(3) 0.007(2) -0.014(3) 0.023(3)
C3 0.038(5) 0.083(7) 0.054(5) 0.000 -0.016(4) 0.000
C4 0.045(3) 0.046(3) 0.044(3) -0.003(2) -0.016(2) -0.012(2)
C5 0.067(4) 0.039(3) 0.029(3) -0.012(2) -0.006(2) -0.001(3)
C6 0.061(5) 0.059(6) 0.030(4) 0.000 0.013(3) 0.000
Ga1 0.0321(4) 0.0201(4) 0.0416(5) 0.000 0.0004(3) 0.000
Cl1 0.0567(13) 0.0653(14) 0.0415(11) 0.000 -0.0048(8) 0.000
Cl2 0.0319(10) 0.0347(11) 0.0885(14) 0.000 0.0018(9) 0.000
Cl3 0.0523(9) 0.0411(8) 0.0785(10) -0.0242(7) 0.0046(7) 0.0071(6)

loop_
_atom_type_symbol
_atom_type_description
_atom_type_scat_dispersion_real
_atom_type_scat_dispersion_imag
_atom_type_scat_source
C C 0.0033 0.0016 'International Tables Vol C Tables 4.2.6.8 and 6.1.1.4'
H H 0.0000 0.0000 'International Tables Vol C Tables 4.2.6.8 and 6.1.1.4'
Fe Fe 0.3463 0.8444 'International Tables Vol C Tables 4.2.6.8 and 6.1.1.4'
Cl Cl 0.1484 0.1585 'International Tables Vol C Tables 4.2.6.8 and 6.1.1.4'
Ga Ga 0.2307 1.6083 'International Tables Vol C Tables 4.2.6.8 and 6.1.1.4'

loop_
_geom_angle_atom_site_label_1
_geom_angle_atom_site_label_2
_geom_angle_atom_site_label_3
_geom_angle
_geom_angle_site_symmetry_1
_geom_angle_site_symmetry_3
C3 Fe1 C1 65.9(3) . 3
C3 Fe1 C1 65.9(3) . .
C1 Fe1 C1 40.0(3) 3 .
C3 Fe1 C5 123.3(2) . 3
C1 Fe1 C5 124.4(2) 3 3
C1 Fe1 C5 160.7(2) . 3
C3 Fe1 C5 123.3(2) . .
C1 Fe1 C5 160.7(2) 3 .
C1 Fe1 C5 124.4(2) . .
C5 Fe1 C5 67.1(3) 3 .
C3 Fe1 C2 38.96(19) . .
C1 Fe1 C2 66.15(19) 3 .
C1 Fe1 C2 39.26(18) . .
C5 Fe1 C2 158.0(2) 3 .
C5 Fe1 C2 109.2(2) . .
C3 Fe1 C2 38.96(19) . 3
C1 Fe1 C2 39.26(18) 3 3
C1 Fe1 C2 66.15(19) . 3
C5 Fe1 C2 109.2(2) 3 3
C5 Fe1 C2 158.0(2) . 3
C2 Fe1 C2 65.4(3) . 3
C3 Fe1 C6 108.3(3) . .
C1 Fe1 C6 158.71(17) 3 .
C1 Fe1 C6 158.71(17) . .
C5 Fe1 C6 39.87(16) 3 .
C5 Fe1 C6 39.87(16) . .
C2 Fe1 C6 123.3(2) . .
C2 Fe1 C6 123.3(2) 3 .
C3 Fe1 C4 159.07(16) . .
C1 Fe1 C4 126.2(2) 3 .
C1 Fe1 C4 110.9(2) . .
C5 Fe1 C4 66.82(19) 3 .
C5 Fe1 C4 39.69(18) . .
C2 Fe1 C4 125.3(2) . .
C2 Fe1 C4 160.9(2) 3 .
C6 Fe1 C4 66.6(2) . .
C3 Fe1 C4 159.07(16) . 3
C1 Fe1 C4 110.9(2) 3 3
C1 Fe1 C4 126.2(2) . 3
C5 Fe1 C4 39.69(18) 3 3
C5 Fe1 C4 66.82(19) . 3
C2 Fe1 C4 160.9(2) . 3
C2 Fe1 C4 125.3(2) 3 3
C6 Fe1 C4 66.6(2) . 3
C4 Fe1 C4 39.7(3) . 3
C2 C1 C1 107.3(3) . 3
C2 C1 Fe1 70.6(3) . .
C1 C1 Fe1 69.99(14) 3 .
C2 C1 H1 126.4 . .
C1 C1 H1 126.4 3 .
Fe1 C1 H1 124.7 . .
C3 C2 C1 108.5(5) . .
C3 C2 Fe1 70.2(4) . .
C1 C2 Fe1 70.1(3) . .
C3 C2 H2 125.8 . .
C1 C2 H2 125.8 . .
Fe1 C2 H2 125.5 . .
C2 C3 C2 108.5(7) . 3
C2 C3 Fe1 70.8(3) . .
C2 C3 Fe1 70.8(3) 3 .
C2 C3 H3 125.8 . .
C2 C3 H3 125.7 3 .
Fe1 C3 H3 124.3 . .
C5 C4 C4 108.0(3) . 3
C5 C4 Fe1 69.6(2) . .
C4 C4 Fe1 70.13(13) 3 .
C5 C4 H4 126.0 . .
C4 C4 H4 126.0 3 .
Fe1 C4 H4 125.8 . .
C4 C5 C6 107.9(5) . .
C4 C5 Fe1 70.7(3) . .
C6 C5 Fe1 70.3(3) . .
C4 C5 H5 126.0 . .
C6 C5 H5 126.0 . .
Fe1 C5 H5 124.6 . .
C5 C6 C5 108.1(7) . 3
C5 C6 Fe1 69.8(3) . .
C5 C6 Fe1 69.8(3) 3 .
C5 C6 H6 125.9 . .
C5 C6 H6 125.9 3 .
Fe1 C6 H6 126.0 . .
Cl3 Ga1 Cl3 109.55(9) 3 .
Cl3 Ga1 Cl2 109.69(5) 3 .
Cl3 Ga1 Cl2 109.69(5) . .
Cl3 Ga1 Cl1 109.64(6) 3 .
Cl3 Ga1 Cl1 109.64(6) . .
Cl2 Ga1 Cl1 108.61(8) . .

loop_
_geom_bond_atom_site_label_1
_geom_bond_atom_site_label_2
_geom_bond_distance
_geom_bond_site_symmetry_2
Fe1 C3 2.059(7) .
Fe1 C1 2.060(4) 3
Fe1 C1 2.060(4) .
Fe1 C5 2.065(4) 3
Fe1 C5 2.065(4) .
Fe1 C2 2.066(5) .
Fe1 C2 2.066(5) 3
Fe1 C6 2.070(6) .
Fe1 C4 2.078(4) .
Fe1 C4 2.078(4) 3
C1 C2 1.386(6) .
C1 C1 1.410(10) 3
C1 H1 0.9500 .
C2 C3 1.376(7) .
C2 H2 0.9500 .
C3 C2 1.376(7) 3
C3 H3 0.9500 .
C4 C5 1.406(6) .
C4 C4 1.413(10) 3
C4 H4 0.9500 .
C5 C6 1.410(6) .
C5 H5 0.9500 .
C6 C5 1.410(6) 3
C6 H6 0.9500 .
Ga1 Cl3 2.1652(14) 3
Ga1 Cl3 2.1652(14) .
Ga1 Cl2 2.168(2) .
Ga1 Cl1 2.171(2) .

loop_
_geom_torsion_atom_site_label_1
_geom_torsion_atom_site_label_2
_geom_torsion_atom_site_label_3
_geom_torsion_atom_site_label_4
_geom_torsion
_geom_torsion_site_symmetry_1
_geom_torsion_site_symmetry_4
C3 Fe1 C1 C2 -37.0(3) . .
C1 Fe1 C1 C2 -117.6(3) 3 .
C5 Fe1 C1 C2 -159.9(6) 3 .
C5 Fe1 C1 C2 78.1(4) . .
C2 Fe1 C1 C2 -79.8(4) 3 .
C6 Fe1 C1 C2 41.6(8) . .
C4 Fe1 C1 C2 120.6(3) . .
C4 Fe1 C1 C2 162.9(3) 3 .
C3 Fe1 C1 C1 80.63(13) . 3
C5 Fe1 C1 C1 -42.3(5) 3 3
C5 Fe1 C1 C1 -164.4(2) . 3
C2 Fe1 C1 C1 117.6(3) . 3
C2 Fe1 C1 C1 37.83(19) 3 3
C6 Fe1 C1 C1 159.2(7) . 3
C4 Fe1 C1 C1 -121.79(18) . 3
C4 Fe1 C1 C1 -79.52(19) 3 3
C1 C1 C2 C3 -0.7(5) 3 .
Fe1 C1 C2 C3 60.0(4) . .
C1 C1 C2 Fe1 -60.70(13) 3 .
C1 Fe1 C2 C3 -80.6(4) 3 .
C1 Fe1 C2 C3 -119.2(5) . .
C5 Fe1 C2 C3 43.1(7) 3 .
C5 Fe1 C2 C3 119.5(4) . .
C2 Fe1 C2 C3 -37.4(4) 3 .
C6 Fe1 C2 C3 77.6(4) . .
C4 Fe1 C2 C3 160.8(4) . .
C4 Fe1 C2 C3 -165.9(5) 3 .
C3 Fe1 C2 C1 119.2(5) . .
C1 Fe1 C2 C1 38.6(3) 3 .
C5 Fe1 C2 C1 162.3(4) 3 .
C5 Fe1 C2 C1 -121.3(3) . .
C2 Fe1 C2 C1 81.8(3) 3 .
C6 Fe1 C2 C1 -163.2(3) . .
C4 Fe1 C2 C1 -80.0(4) . .
C4 Fe1 C2 C1 -46.7(7) 3 .
C1 C2 C3 C2 1.1(8) . 3
Fe1 C2 C3 C2 61.1(5) . 3
C1 C2 C3 Fe1 -59.9(4) . .
C1 Fe1 C3 C2 81.3(4) 3 .
C1 Fe1 C3 C2 37.2(3) . .
C5 Fe1 C3 C2 -162.2(3) 3 .
C5 Fe1 C3 C2 -79.3(5) . .
C2 Fe1 C3 C2 118.5(7) 3 .
C6 Fe1 C3 C2 -120.8(3) . .
C4 Fe1 C3 C2 -48.6(9) . .
C4 Fe1 C3 C2 167.1(5) 3 .
C1 Fe1 C3 C2 -37.2(3) 3 3
C1 Fe1 C3 C2 -81.3(4) . 3
C5 Fe1 C3 C2 79.3(5) 3 3
C5 Fe1 C3 C2 162.2(3) . 3
C2 Fe1 C3 C2 -118.5(7) . 3
C6 Fe1 C3 C2 120.8(3) . 3
C4 Fe1 C3 C2 -167.1(5) . 3
C4 Fe1 C3 C2 48.6(9) 3 3
C3 Fe1 C4 C5 -41.9(8) . .
C1 Fe1 C4 C5 -161.7(3) 3 .
C1 Fe1 C4 C5 -119.1(3) . .
C5 Fe1 C4 C5 81.6(4) 3 .
C2 Fe1 C4 C5 -77.3(4) . .
C2 Fe1 C4 C5 163.5(5) 3 .
C6 Fe1 C4 C5 38.0(3) . .
C4 Fe1 C4 C5 119.0(3) 3 .
C3 Fe1 C4 C4 -160.9(7) . 3
C1 Fe1 C4 C4 79.25(19) 3 3
C1 Fe1 C4 C4 121.87(19) . 3
C5 Fe1 C4 C4 -37.41(17) 3 3
C5 Fe1 C4 C4 -119.0(3) . 3
C2 Fe1 C4 C4 163.7(2) . 3
C2 Fe1 C4 C4 44.5(6) 3 3
C6 Fe1 C4 C4 -80.99(11) . 3
C4 C4 C5 C6 -0.9(4) 3 .
Fe1 C4 C5 C6 -60.7(4) . .
C4 C4 C5 Fe1 59.87(13) 3 .
C3 Fe1 C5 C4 163.4(3) . .
C1 Fe1 C5 C4 49.9(7) 3 .
C1 Fe1 C5 C4 81.5(4) . .
C5 Fe1 C5 C4 -80.8(3) 3 .
C2 Fe1 C5 C4 122.5(3) . .
C2 Fe1 C5 C4 -165.7(5) 3 .
C6 Fe1 C5 C4 -118.1(5) . .
C4 Fe1 C5 C4 -37.5(3) 3 .
C3 Fe1 C5 C6 -78.4(4) . .
C1 Fe1 C5 C6 168.1(5) 3 .
C1 Fe1 C5 C6 -160.3(4) . .
C5 Fe1 C5 C6 37.4(4) 3 .
C2 Fe1 C5 C6 -119.3(4) . .
C2 Fe1 C5 C6 -47.5(7) 3 .
C4 Fe1 C5 C6 118.1(5) . .
C4 Fe1 C5 C6 80.7(4) 3 .
C4 C5 C6 C5 1.4(7) . 3
Fe1 C5 C6 C5 -59.6(4) . 3
C4 C5 C6 Fe1 61.0(3) . .
C3 Fe1 C6 C5 120.4(3) . .
C1 Fe1 C6 C5 -169.1(5) 3 .
C1 Fe1 C6 C5 49.9(9) . .
C5 Fe1 C6 C5 -119.2(6) 3 .
C2 Fe1 C6 C5 80.1(4) . .
C2 Fe1 C6 C5 160.7(3) 3 .
C4 Fe1 C6 C5 -37.9(3) . .
C4 Fe1 C6 C5 -81.3(4) 3 .
C3 Fe1 C6 C5 -120.4(3) . 3
C1 Fe1 C6 C5 -49.9(9) 3 3
C1 Fe1 C6 C5 169.1(5) . 3
C5 Fe1 C6 C5 119.2(6) . 3
C2 Fe1 C6 C5 -160.7(3) . 3
C2 Fe1 C6 C5 -80.1(4) 3 3
C4 Fe1 C6 C5 81.3(4) . 3
C4 Fe1 C6 C5 37.9(3) 3 3
